data_4027699
loop_
_publ_author_name
'Albrecht Berkessel'
'Sonja S. Vormittag'
'Nils E. Schl\"orer'
'J\"org-M. Neud\"orfl'

_publ_section_title
;
 TEFDDOLs (\a,\a,\a',\a'-Tetrakis(perfluoroaryl/alkyl)-2,2'-dimethyl
 -1,3-dioxolane-4,5-dimethanols): Highly Fluorinated Chiral H-Bond Donors
 and Br\/onsted Acids with Distinct H-Bonding Patterns and Supramolecular
 Architectures
;
_journal_name_full 'Journal of Organic Chemistry'
_journal_page_first 10145
_journal_page_last 10157
_journal_paper_doi 10.1021/jo301609g
_journal_volume 77
_journal_year 2012
_chemical_absolute_configuration syn
_chemical_formula_moiety 'C31 H10 F52 O4'
_chemical_formula_sum 'C31 H10 F52 O4'
_chemical_formula_weight 1434.39
_chemical_name_systematic
; 
 ? 
;
_space_group_IT_number 1
_symmetry_cell_setting triclinic
_symmetry_space_group_name_Hall 'P 1'
_symmetry_space_group_name_H-M 'P 1'
_atom_sites_solution_hydrogens geom
_atom_sites_solution_primary direct
_atom_sites_solution_secondary difmap
_audit_creation_method SHELXL-97
_cell_angle_alpha 67.935(4)
_cell_angle_beta 67.245(4)
_cell_angle_gamma 83.498(4)
_cell_formula_units_Z 2
_cell_length_a 13.6774(8)
_cell_length_b 13.8975(10)
_cell_length_c 14.0556(8)
_cell_measurement_reflns_used 11762
_cell_measurement_temperature 100(2)
_cell_measurement_theta_max 27.00
_cell_measurement_theta_min 1.62
_cell_volume 2281.7(3)
_computing_cell_refinement 'Nonius DENZO (Otwinowski, Minor 1997)'
_computing_data_collection 'Nonius COLLECT (Hooft, 1999)'
_computing_data_reduction 'Nonius DENZO (Otwinowski, Minor 1997)'
_computing_molecular_graphics 'SCHAKAL99 (E. Keller 1999)'
_computing_publication_material 'PLATON (A. L. Spek 1980-2004)'
_computing_structure_refinement 'SHELXL-97 (Sheldrick, 1997)'
_computing_structure_solution 'crunch (De Graaf, De Gelder, Schenk 1993)'
_diffrn_ambient_temperature 100(2)
_diffrn_measured_fraction_theta_full 0.968
_diffrn_measured_fraction_theta_max 0.968
_diffrn_measurement_device_type 'Nonius KappaCCD'
_diffrn_measurement_method Phi/Omega-Scans
_diffrn_radiation_monochromator graphite
_diffrn_radiation_source 'fine-focus sealed tube'
_diffrn_radiation_type MoK\a
_diffrn_radiation_wavelength 0.71073
_diffrn_reflns_av_R_equivalents 0.0191
_diffrn_reflns_av_sigmaI/netI 0.0851
_diffrn_reflns_limit_h_max 15
_diffrn_reflns_limit_h_min -17
_diffrn_reflns_limit_k_max 12
_diffrn_reflns_limit_k_min -17
_diffrn_reflns_limit_l_max 12
_diffrn_reflns_limit_l_min -17
_diffrn_reflns_number 11762
_diffrn_reflns_theta_full 27.00
_diffrn_reflns_theta_max 27.00
_diffrn_reflns_theta_min 1.62
_exptl_absorpt_coefficient_mu 0.278
_exptl_absorpt_correction_type none
_exptl_crystal_colour colourless
_exptl_crystal_density_diffrn 2.088
_exptl_crystal_description prism
_exptl_crystal_F_000 1392
_exptl_crystal_size_max .3
_exptl_crystal_size_mid .1
_exptl_crystal_size_min .05
_refine_diff_density_max 0.949
_refine_diff_density_min -0.680
_refine_diff_density_rms 0.077
_refine_ls_abs_structure_details 'Flack H D (1983), Acta Cryst. A39, 876-881'
_refine_ls_abs_structure_Flack -0.4(7)
_refine_ls_extinction_method none
_refine_ls_goodness_of_fit_ref 1.004
_refine_ls_hydrogen_treatment constr
_refine_ls_matrix_type full
_refine_ls_number_parameters 1571
_refine_ls_number_reflns 9647
_refine_ls_number_restraints 3
_refine_ls_restrained_S_all 1.004
_refine_ls_R_factor_all 0.0934
_refine_ls_R_factor_gt 0.0517
_refine_ls_shift/su_max 0.025
_refine_ls_shift/su_mean 0.001
_refine_ls_structure_factor_coef Fsqd
_refine_ls_weighting_details 'calc w=1/[\s^2^(Fo^2^)+(0.0712P)^2^+0.0000P] where P=(Fo^2^+2Fc^2^)/3'
_refine_ls_weighting_scheme calc
_refine_ls_wR_factor_gt 0.1160
_refine_ls_wR_factor_ref 0.1295
_reflns_number_gt 6284
_reflns_number_total 9647
_reflns_threshold_expression >2sigma(I)
_cod_data_source_file jo301609g_si_008.cif
_cod_data_source_block ccdc827662
_cod_original_cell_volume 2281.7(2)
_cod_database_code 4027699

loop_
_symmetry_equiv_pos_as_xyz
'x, y, z'

loop_
_atom_site_label
_atom_site_type_symbol
_atom_site_fract_x
_atom_site_fract_y
_atom_site_fract_z
_atom_site_U_iso_or_equiv
_atom_site_adp_type
_atom_site_occupancy
_atom_site_symmetry_multiplicity
_atom_site_calc_flag
_atom_site_refinement_flags
F1 F 1.0835(5) 0.4242(5) 0.2681(6) 0.105(3) Uani 1 1 d .
F2 F 0.9889(5) 0.5381(5) 0.3233(5) 0.0730(18) Uani 1 1 d .
F3 F 0.9519(4) 0.3753(5) 0.4231(4) 0.0715(18) Uani 1 1 d .
F4 F 0.9682(9) 0.5002(7) 0.1521(5) 0.163(5) Uani 1 1 d .
F5 F 0.8190(5) 0.5215(5) 0.2874(7) 0.101(3) Uani 1 1 d .
F6 F 0.7856(4) 0.3365(8) 0.3861(4) 0.129(4) Uani 1 1 d .
F7 F 0.9514(4) 0.2978(4) 0.2658(4) 0.0523(13) Uani 1 1 d .
F8 F 0.8759(4) 0.3879(6) 0.1031(4) 0.0720(19) Uani 1 1 d .
F9 F 0.7704(5) 0.2613(6) 0.2478(5) 0.087(2) Uani 1 1 d .
F10 F 0.7372(4) 0.5303(5) 0.1315(4) 0.0679(17) Uani 1 1 d .
F11 F 0.6379(4) 0.4297(5) 0.2969(4) 0.0622(16) Uani 1 1 d .
F12 F 0.7109(3) 0.3676(3) 0.0622(3) 0.0372(10) Uani 1 1 d .
F13 F 0.5836(3) 0.3052(3) 0.2243(3) 0.0404(11) Uani 1 1 d .
F14 F 0.5603(3) 0.3617(3) 0.0026(3) 0.0284(9) Uani 1 1 d .
F15 F 0.4611(3) 0.4954(3) -0.0136(3) 0.0313(10) Uani 1 1 d .
F16 F 0.3080(3) 0.4085(3) 0.1675(3) 0.0321(10) Uani 1 1 d .
F17 F 0.4004(3) 0.2834(3) 0.2368(3) 0.0302(9) Uani 1 1 d .
F18 F 0.3757(3) 0.3340(3) -0.0156(3) 0.0307(9) Uani 1 1 d .
F19 F 0.4272(3) 0.1978(3) 0.0940(3) 0.0347(10) Uani 1 1 d .
F20 F 0.2192(3) 0.2017(3) 0.2623(3) 0.0350(10) Uani 1 1 d .
F21 F 0.1811(3) 0.3078(3) 0.1215(3) 0.0341(10) Uani 1 1 d .
F22 F 0.2779(3) 0.1568(3) 0.0183(3) 0.0393(11) Uani 1 1 d .
F23 F 0.2687(4) 0.0531(3) 0.1835(3) 0.0406(11) Uani 1 1 d .
F24 F 0.0688(4) 0.1822(4) 0.0916(4) 0.0493(12) Uani 1 1 d .
F25 F 0.1049(4) 0.0207(4) 0.1452(4) 0.0498(13) Uani 1 1 d .
F26 F 0.0530(3) 0.1001(4) 0.2607(3) 0.0420(11) Uani 1 1 d .
F27 F 0.4667(3) 0.7783(4) 0.1977(3) 0.0400(11) Uani 1 1 d .
F28 F 0.6098(3) 0.7298(3) 0.0889(4) 0.0422(11) Uani 1 1 d .
F29 F 0.6287(4) 0.9060(4) -0.0745(4) 0.0613(16) Uani 1 1 d .
F30 F 0.4780(4) 0.9625(3) 0.0160(4) 0.0505(13) Uani 1 1 d .
F31 F 0.5357(4) 0.9820(4) 0.1537(4) 0.0461(12) Uani 1 1 d .
F32 F 0.6567(4) 0.8702(3) 0.1447(4) 0.0455(12) Uani 1 1 d .
F33 F 0.7849(4) 0.9881(4) -0.0517(4) 0.0587(14) Uani 1 1 d .
F34 F 0.6568(4) 1.0988(3) -0.0712(4) 0.0517(13) Uani 1 1 d .
F35 F 0.7337(5) 1.0253(5) 0.1602(5) 0.0747(18) Uani 1 1 d .
F36 F 0.6575(4) 1.1618(4) 0.0778(4) 0.0541(13) Uani 1 1 d .
F37 F 0.9177(5) 1.0811(5) -0.0129(6) 0.0856(19) Uani 1 1 d .
F38 F 0.8545(4) 1.2039(5) 0.0423(5) 0.0718(17) Uani 1 1 d .
F39 F 0.8462(5) 1.2055(5) -0.1092(5) 0.0768(18) Uani 1 1 d .
F40 F 0.3071(3) 0.8264(3) 0.1161(3) 0.0382(11) Uani 1 1 d .
F41 F 0.3973(4) 0.8720(3) -0.0624(3) 0.0414(11) Uani 1 1 d .
F42 F 0.3264(3) 0.6796(3) -0.0468(3) 0.0390(11) Uani 1 1 d .
F43 F 0.2158(3) 0.6664(3) 0.1202(3) 0.0366(10) Uani 1 1 d .
F44 F 0.1706(4) 0.8824(3) 0.0135(4) 0.0453(12) Uani 1 1 d .
F45 F 0.2516(4) 0.8534(3) -0.1409(3) 0.0435(11) Uani 1 1 d .
F46 F 0.1250(4) 0.6596(3) -0.0249(3) 0.0395(11) Uani 1 1 d .
F47 F 0.0313(3) 0.7305(4) 0.0958(3) 0.0396(11) Uani 1 1 d .
F48 F 0.0298(4) 0.9102(4) -0.0898(4) 0.0549(13) Uani 1 1 d .
F49 F 0.0924(4) 0.8113(4) -0.1872(3) 0.0517(13) Uani 1 1 d .
F50 F -0.1406(4) 0.7790(4) 0.0441(3) 0.0502(13) Uani 1 1 d .
F51 F -0.1146(4) 0.8159(4) -0.1266(4) 0.0552(13) Uani 1 1 d .
F52 F -0.0739(4) 0.6668(4) -0.0323(4) 0.0534(13) Uani 1 1 d .
O1 O 0.6309(4) 0.5452(4) -0.0035(3) 0.0298(12) Uani 1 1 d .
H1 H 0.5964 0.5897 -0.0336 0.045 Uiso 0.50 1 d PR
H1X H 0.6502 0.5509 -0.0689 0.045 Uiso 0.50 1 d PR
O2 O 0.4310(4) 0.4621(4) 0.2728(4) 0.0346(13) Uani 1 1 d .
O3 O 0.3483(4) 0.6165(4) 0.2432(4) 0.0356(13) Uani 1 1 d .
O4 O 0.5241(4) 0.7201(4) -0.0467(4) 0.0376(13) Uani 1 1 d .
H4X H 0.5701 0.7336 -0.1093 0.056 Uiso 0.50 1 d PR
H4 H 0.5766 0.6851 -0.0391 0.056 Uiso 0.50 1 d PR
C1 C 0.9867(8) 0.4462(9) 0.3209(8) 0.062(3) Uani 1 1 d .
C2 C 0.9098(15) 0.4483(12) 0.2610(9) 0.125(8) Uani 1 1 d .
C3 C 0.8515(9) 0.3753(18) 0.2808(8) 0.143(9) Uani 1 1 d .
C4 C 0.7987(7) 0.3633(11) 0.2055(7) 0.068(4) Uani 1 1 d .
C5 C 0.7024(7) 0.4311(8) 0.1950(6) 0.051(3) Uani 1 1 d .
C6 C 0.6364(6) 0.3930(6) 0.1461(6) 0.0362(19) Uani 1 1 d .
C7 C 0.5621(6) 0.4725(6) 0.0957(5) 0.0285(17) Uani 1 1 d .
C8 C 0.4923(6) 0.4171(6) 0.0616(5) 0.0276(16) Uani 1 1 d .
C9 C 0.3917(6) 0.3466(6) 0.1423(5) 0.0267(16) Uani 1 1 d .
C10 C 0.3607(6) 0.2769(6) 0.0916(6) 0.0287(17) Uani 1 1 d .
C11 C 0.2456(6) 0.2320(6) 0.1517(5) 0.0284(17) Uani 1 1 d .
C12 C 0.2259(6) 0.1388(6) 0.1259(5) 0.0306(18) Uani 1 1 d .
C13 C 0.1114(7) 0.1095(6) 0.1560(7) 0.039(2) Uani 1 1 d .
C14 C 0.4984(6) 0.5323(6) 0.1721(5) 0.0342(19) Uani 1 1 d .
H14 H 0.5491 0.5661 0.1868 0.041 Uiso 1 1 calc R
C15 C 0.3590(7) 0.5252(6) 0.3298(6) 0.041(2) Uani 1 1 d .
C16 C 0.4180(6) 0.6141(6) 0.1388(6) 0.0322(18) Uani 1 1 d .
H16 H 0.3773 0.5838 0.1103 0.039 Uiso 1 1 calc R
C17 C 0.4556(6) 0.7262(6) 0.0557(6) 0.0318(18) Uani 1 1 d .
C18 C 0.5194(6) 0.7854(6) 0.0912(6) 0.0362(19) Uani 1 1 d .
C19 C 0.5602(6) 0.8986(6) 0.0257(6) 0.0367(19) Uani 1 1 d .
C20 C 0.6160(6) 0.9433(6) 0.0813(7) 0.0399(19) Uani 1 1 d .
C21 C 0.6970(8) 1.0325(7) 0.0038(7) 0.047(2) Uani 1 1 d .
C22 C 0.7311(8) 1.0895(6) 0.0599(8) 0.050(2) Uani 1 1 d .
C23 C 0.8401(7) 1.1461(7) -0.0045(10) 0.061(3) Uani 1 1 d .
C24 C 0.3596(6) 0.7893(6) 0.0337(5) 0.0329(18) Uani 1 1 d .
C25 C 0.2758(6) 0.7351(6) 0.0195(5) 0.0314(18) Uani 1 1 d .
C26 C 0.1986(7) 0.8080(6) -0.0302(6) 0.038(2) Uani 1 1 d .
C27 C 0.0972(6) 0.7517(6) -0.0105(6) 0.0338(18) Uani 1 1 d .
C28 C 0.0381(7) 0.8097(6) -0.0844(6) 0.039(2) Uani 1 1 d .
C29 C -0.0740(7) 0.7688(7) -0.0499(6) 0.044(2) Uani 1 1 d .
C30 C 0.4062(8) 0.5532(7) 0.3972(6) 0.053(3) Uani 1 1 d .
H30A H 0.4767 0.5862 0.3494 0.080 Uiso 1 1 calc R
H30B H 0.4121 0.4901 0.4567 0.080 Uiso 1 1 calc R
H30C H 0.3603 0.6015 0.4293 0.080 Uiso 1 1 calc R
C31 C 0.2535(7) 0.4658(7) 0.3984(7) 0.054(3) Uani 1 1 d .
H31A H 0.2032 0.5072 0.4374 0.081 Uiso 1 1 calc R
H31B H 0.2631 0.3999 0.4524 0.081 Uiso 1 1 calc R
H31C H 0.2259 0.4519 0.3499 0.081 Uiso 1 1 calc R
F53 F 0.1787(4) 0.7481(4) 0.4820(4) 0.0510(13) Uani 1 1 d .
F54 F 0.2805(3) 0.8498(3) 0.3224(3) 0.0378(11) Uani 1 1 d .
F55 F 0.1313(3) 0.9027(4) 0.4094(4) 0.0434(12) Uani 1 1 d .
F56 F 0.1990(3) 0.8657(4) 0.5832(3) 0.0435(12) Uani 1 1 d .
F57 F 0.2774(3) 0.9912(3) 0.4258(4) 0.0398(11) Uani 1 1 d .
F58 F 0.3693(3) 0.7401(3) 0.4982(3) 0.0331(10) Uani 1 1 d .
F59 F 0.4480(3) 0.8885(3) 0.3734(3) 0.0357(10) Uani 1 1 d .
F60 F 0.3549(3) 0.7914(3) 0.6617(3) 0.0314(10) Uani 1 1 d .
F61 F 0.3903(3) 0.9557(3) 0.5600(3) 0.0324(10) Uani 1 1 d .
F62 F 0.5854(3) 0.9279(3) 0.4543(3) 0.0284(9) Uani 1 1 d .
F63 F 0.5600(3) 0.7614(3) 0.5010(3) 0.0274(9) Uani 1 1 d .
F64 F 0.5227(3) 0.7160(3) 0.7057(3) 0.0272(9) Uani 1 1 d .
F65 F 0.4996(3) 0.8757(3) 0.6972(3) 0.0249(9) Uani 1 1 d .
F66 F 0.6518(3) 0.9648(3) 0.6949(3) 0.0313(10) Uani 1 1 d .
F67 F 0.7021(3) 0.9999(3) 0.5170(3) 0.0321(9) Uani 1 1 d .
F68 F 0.8971(3) 0.9534(3) 0.4950(3) 0.0289(9) Uani 1 1 d .
F69 F 0.8559(3) 0.8661(3) 0.6723(3) 0.0273(9) Uani 1 1 d .
F70 F 0.8096(3) 1.1283(3) 0.5566(3) 0.0308(9) Uani 1 1 d .
F71 F 0.8034(3) 1.0330(3) 0.7225(3) 0.0311(10) Uani 1 1 d .
F72 F 1.0229(3) 0.9837(3) 0.6011(4) 0.0362(10) Uani 1 1 d .
F73 F 1.0117(3) 1.1231(3) 0.4675(3) 0.0389(11) Uani 1 1 d .
F74 F 0.9298(3) 1.2179(3) 0.6308(4) 0.0398(11) Uani 1 1 d .
F75 F 0.9758(4) 1.0793(4) 0.7407(3) 0.0425(11) Uani 1 1 d .
F76 F 1.1327(4) 1.2490(4) 0.4796(4) 0.0686(17) Uani 1 1 d .
F77 F 1.1206(4) 1.2333(4) 0.6423(5) 0.0606(15) Uani 1 1 d .
F78 F 1.1780(4) 1.1086(4) 0.5815(5) 0.0615(16) Uani 1 1 d .
F79 F 0.7387(3) 0.3793(3) 0.7713(3) 0.0284(9) Uani 1 1 d .
F80 F 0.8231(3) 0.4339(3) 0.5927(3) 0.0259(9) Uani 1 1 d .
F81 F 0.6501(3) 0.4896(3) 0.5544(3) 0.0290(9) Uani 1 1 d .
F82 F 0.5573(3) 0.4824(3) 0.7244(3) 0.0261(9) Uani 1 1 d .
F83 F 0.6926(3) 0.2706(3) 0.6659(3) 0.0343(10) Uani 1 1 d .
F84 F 0.5583(3) 0.2838(3) 0.8092(3) 0.0348(10) Uani 1 1 d .
F85 F 0.5818(3) 0.3197(3) 0.5422(3) 0.0388(11) Uani 1 1 d .
F86 F 0.4542(3) 0.3812(3) 0.6523(3) 0.0342(10) Uani 1 1 d .
F87 F 0.5349(4) 0.1275(3) 0.7378(4) 0.0492(12) Uani 1 1 d .
F88 F 0.3895(3) 0.2008(3) 0.8015(3) 0.0442(12) Uani 1 1 d .
F89 F 0.4951(4) 0.1442(4) 0.5629(4) 0.0675(17) Uani 1 1 d .
F90 F 0.3575(4) 0.0840(4) 0.7082(4) 0.0635(16) Uani 1 1 d .
F91 F 0.3636(4) 0.2442(4) 0.6011(5) 0.0638(15) Uani 1 1 d .
F92 F 0.9543(3) 0.5843(3) 0.5668(3) 0.0293(9) Uani 1 1 d .
F93 F 0.8887(3) 0.6520(3) 0.6953(3) 0.0307(9) Uani 1 1 d .
F94 F 0.9533(3) 0.3987(3) 0.7118(3) 0.0293(9) Uani 1 1 d .
F95 F 0.8528(3) 0.4436(3) 0.8516(3) 0.0309(10) Uani 1 1 d .
F96 F 1.0909(3) 0.5764(3) 0.6596(3) 0.0331(10) Uani 1 1 d .
F97 F 0.9943(3) 0.5619(3) 0.8297(3) 0.0318(9) Uani 1 1 d .
F98 F 1.1512(3) 0.3872(3) 0.7172(3) 0.0393(11) Uani 1 1 d .
F99 F 1.0299(3) 0.3407(3) 0.8829(3) 0.0375(10) Uani 1 1 d .
F100 F 1.2307(3) 0.3568(3) 0.8655(3) 0.0374(10) Uani 1 1 d .
F101 F 1.1182(3) 0.4543(3) 0.9430(3) 0.0338(10) Uani 1 1 d .
F102 F 1.2030(3) 0.6248(3) 0.7629(3) 0.0373(10) Uani 1 1 d .
F103 F 1.3212(3) 0.5342(4) 0.8183(4) 0.0461(12) Uani 1 1 d .
F104 F 1.3053(3) 0.5324(3) 0.6731(3) 0.0437(12) Uani 1 1 d .
O5 O 0.6690(4) 0.7658(4) 0.7495(3) 0.0241(10) Uani 1 1 d .
H5X H 0.6235 0.7516 0.8134 0.036 Uiso 0.50 1 d PR
H5 H 0.6494 0.7048 0.7693 0.036 Uiso 0.50 1 d PR
O6 O 0.7704(3) 0.8179(3) 0.4560(3) 0.0211(10) Uani 1 1 d .
O7 O 0.8062(4) 0.6478(4) 0.4786(3) 0.0245(11) Uani 1 1 d .
O8 O 0.6960(4) 0.5645(4) 0.7789(4) 0.0254(11) Uani 1 1 d .
H8 H 0.7047 0.6213 0.7834 0.038 Uiso 0.50 1 d PR
H8X H 0.6770 0.5597 0.8440 0.038 Uiso 0.50 1 d PR
C32 C 0.2118(6) 0.8458(6) 0.4218(6) 0.0335(18) Uani 1 1 d .
C33 C 0.2650(6) 0.8885(6) 0.4767(6) 0.0308(17) Uani 1 1 d .
C34 C 0.3746(6) 0.8442(5) 0.4761(6) 0.0257(16) Uani 1 1 d .
C35 C 0.4115(5) 0.8597(5) 0.5607(5) 0.0198(14) Uani 1 1 d .
C36 C 0.5317(5) 0.8415(5) 0.5370(5) 0.0247(16) Uani 1 1 d .
C37 C 0.5611(5) 0.8159(5) 0.6403(5) 0.0229(15) Uani 1 1 d .
C38 C 0.6773(5) 0.8210(5) 0.6390(5) 0.0236(15) Uani 1 1 d .
C39 C 0.7140(5) 0.9333(5) 0.6102(5) 0.0211(15) Uani 1 1 d .
C40 C 0.8300(5) 0.9488(5) 0.5967(5) 0.0227(15) Uani 1 1 d .
C41 C 0.8520(5) 1.0477(5) 0.6130(5) 0.0225(15) Uani 1 1 d .
C42 C 0.9714(6) 1.0723(6) 0.5777(5) 0.0285(17) Uani 1 1 d .
C43 C 0.9947(6) 1.1396(6) 0.6337(6) 0.0353(19) Uani 1 1 d .
C44 C 1.1105(6) 1.1829(7) 0.5825(8) 0.045(2) Uani 1 1 d .
C45 C 0.7619(5) 0.7662(5) 0.5676(5) 0.0204(14) Uani 1 1 d .
H45 H 0.8318 0.7727 0.5724 0.025 Uiso 1 1 calc R
C46 C 0.8309(5) 0.7533(5) 0.3966(5) 0.0199(14) Uani 1 1 d .
C47 C 0.7430(5) 0.6525(5) 0.5836(5) 0.0202(14) Uani 1 1 d .
H47 H 0.6671 0.6442 0.5950 0.024 Uiso 1 1 calc R
C48 C 0.7660(5) 0.5610(5) 0.6776(5) 0.0239(15) Uani 1 1 d .
C49 C 0.7428(6) 0.4537(5) 0.6767(6) 0.0253(16) Uani 1 1 d .
C50 C 0.6385(6) 0.4389(6) 0.6626(5) 0.0272(16) Uani 1 1 d .
C51 C 0.6063(6) 0.3246(5) 0.6969(5) 0.0266(16) Uani 1 1 d .
C52 C 0.5264(6) 0.3089(5) 0.6488(5) 0.0255(16) Uani 1 1 d .
C53 C 0.4673(6) 0.1982(6) 0.7105(6) 0.0333(18) Uani 1 1 d .
C54 C 0.4197(7) 0.1662(7) 0.6458(7) 0.045(2) Uani 1 1 d .
C55 C 0.8851(6) 0.5685(5) 0.6697(5) 0.0248(16) Uani 1 1 d .
C56 C 0.9279(5) 0.4778(5) 0.7492(5) 0.0246(15) Uani 1 1 d .
C57 C 1.0276(6) 0.5115(5) 0.7585(5) 0.0251(16) Uani 1 1 d .
C58 C 1.0949(6) 0.4204(6) 0.8003(6) 0.0283(17) Uani 1 1 d .
C59 C 1.1727(6) 0.4430(6) 0.8459(6) 0.0304(17) Uani 1 1 d .
C60 C 1.2523(6) 0.5355(7) 0.7724(6) 0.0368(19) Uani 1 1 d .
C61 C 0.9490(6) 0.7773(6) 0.3548(6) 0.0337(18) Uani 1 1 d .
H61A H 0.9668 0.8462 0.2963 0.051 Uiso 1 1 calc R
H61B H 0.9889 0.7250 0.3252 0.051 Uiso 1 1 calc R
H61C H 0.9675 0.7760 0.4160 0.051 Uiso 1 1 calc R
C62 C 0.7922(6) 0.7632(6) 0.3073(5) 0.0298(17) Uani 1 1 d .
H62A H 0.7184 0.7368 0.3409 0.045 Uiso 1 1 calc R
H62B H 0.8365 0.7229 0.2632 0.045 Uiso 1 1 calc R
H62C H 0.7963 0.8365 0.2596 0.045 Uiso 1 1 calc R

loop_
_atom_site_aniso_label
_atom_site_aniso_U_11
_atom_site_aniso_U_22
_atom_site_aniso_U_33
_atom_site_aniso_U_23
_atom_site_aniso_U_13
_atom_site_aniso_U_12
F1 0.059(4) 0.093(5) 0.135(6) -0.083(5) 0.035(4) -0.006(4)
F2 0.075(4) 0.105(5) 0.088(4) -0.069(4) -0.056(3) 0.040(4)
F3 0.049(3) 0.137(6) 0.047(3) -0.051(4) -0.023(3) 0.014(3)
F4 0.301(12) 0.145(7) 0.026(3) 0.005(4) -0.030(5) -0.172(8)
F5 0.046(4) 0.064(4) 0.233(9) -0.096(5) -0.061(5) 0.039(3)
F6 0.033(3) 0.308(12) 0.028(3) -0.040(5) -0.008(2) -0.022(5)
F7 0.065(3) 0.052(3) 0.055(3) -0.031(2) -0.036(3) 0.037(3)
F8 0.033(3) 0.148(6) 0.038(3) -0.034(3) -0.011(2) -0.015(3)
F9 0.039(3) 0.123(6) 0.062(4) 0.015(4) -0.024(3) -0.005(4)
F10 0.070(4) 0.096(4) 0.040(3) -0.034(3) 0.000(3) -0.045(3)
F11 0.043(3) 0.121(5) 0.035(3) -0.040(3) -0.009(2) -0.024(3)
F12 0.031(2) 0.048(3) 0.030(2) -0.014(2) -0.0092(19) -0.002(2)
F13 0.035(3) 0.041(3) 0.038(2) 0.003(2) -0.021(2) -0.009(2)
F14 0.032(2) 0.032(2) 0.024(2) -0.0152(17) -0.0082(17) 0.0010(18)
F15 0.042(3) 0.028(2) 0.024(2) -0.0096(17) -0.0139(18) 0.0059(19)
F16 0.035(2) 0.038(2) 0.027(2) -0.0191(19) -0.0092(18) 0.003(2)
F17 0.034(2) 0.032(2) 0.024(2) -0.0081(17) -0.0108(17) -0.0053(19)
F18 0.036(2) 0.037(2) 0.020(2) -0.0105(17) -0.0088(17) -0.0047(19)
F19 0.034(2) 0.033(2) 0.041(2) -0.018(2) -0.015(2) 0.004(2)
F20 0.042(3) 0.043(3) 0.023(2) -0.0144(18) -0.0118(18) -0.004(2)
F21 0.036(2) 0.034(2) 0.038(2) -0.018(2) -0.0168(19) 0.008(2)
F22 0.048(3) 0.042(3) 0.025(2) -0.0168(19) -0.0026(19) -0.014(2)
F23 0.045(3) 0.031(2) 0.042(2) -0.011(2) -0.014(2) 0.000(2)
F24 0.054(3) 0.054(3) 0.044(3) -0.011(2) -0.026(2) -0.008(3)
F25 0.049(3) 0.047(3) 0.055(3) -0.029(2) -0.008(2) -0.013(2)
F26 0.039(3) 0.049(3) 0.036(2) -0.020(2) -0.004(2) -0.008(2)
F27 0.039(3) 0.048(3) 0.032(2) -0.024(2) -0.001(2) -0.009(2)
F28 0.035(3) 0.031(3) 0.055(3) -0.021(2) -0.006(2) 0.000(2)
F29 0.088(4) 0.045(3) 0.030(3) -0.016(2) 0.010(2) -0.033(3)
F30 0.056(3) 0.030(3) 0.073(3) -0.017(2) -0.033(3) -0.002(2)
F31 0.050(3) 0.048(3) 0.042(3) -0.025(2) -0.009(2) -0.002(2)
F32 0.057(3) 0.031(3) 0.040(3) 0.004(2) -0.023(2) -0.006(2)
F33 0.054(3) 0.061(3) 0.051(3) -0.024(3) -0.009(3) 0.010(3)
F34 0.077(4) 0.029(3) 0.038(3) 0.002(2) -0.024(3) -0.003(2)
F35 0.091(5) 0.065(4) 0.066(4) 0.005(3) -0.049(3) -0.021(3)
F36 0.048(3) 0.044(3) 0.071(3) -0.029(3) -0.016(3) 0.003(2)
F37 0.064(4) 0.066(4) 0.128(6) -0.034(4) -0.040(4) 0.009(3)
F38 0.055(3) 0.092(5) 0.085(4) -0.042(4) -0.030(3) -0.010(3)
F39 0.089(5) 0.056(4) 0.068(4) 0.001(3) -0.032(3) -0.009(3)
F40 0.046(3) 0.037(3) 0.034(2) -0.025(2) -0.007(2) 0.003(2)
F41 0.055(3) 0.034(3) 0.029(2) -0.0079(19) -0.010(2) -0.008(2)
F42 0.053(3) 0.033(3) 0.032(2) -0.0189(19) -0.009(2) -0.005(2)
F43 0.040(3) 0.033(2) 0.029(2) -0.0081(18) -0.0052(19) -0.007(2)
F44 0.062(3) 0.036(3) 0.044(3) -0.024(2) -0.017(2) 0.002(2)
F45 0.058(3) 0.033(3) 0.027(2) -0.0031(19) -0.008(2) -0.008(2)
F46 0.053(3) 0.029(2) 0.037(2) -0.0161(19) -0.012(2) -0.001(2)
F47 0.040(3) 0.053(3) 0.024(2) -0.015(2) -0.0094(19) 0.001(2)
F48 0.078(4) 0.040(3) 0.056(3) -0.017(2) -0.036(3) 0.010(3)
F49 0.062(3) 0.063(3) 0.023(2) -0.020(2) -0.005(2) 0.007(3)
F50 0.048(3) 0.073(4) 0.033(3) -0.028(2) -0.014(2) 0.014(3)
F51 0.067(3) 0.069(4) 0.040(3) -0.020(2) -0.032(2) 0.011(3)
F52 0.056(3) 0.051(3) 0.059(3) -0.029(3) -0.019(3) 0.002(3)
O1 0.039(3) 0.028(3) 0.017(2) -0.005(2) -0.004(2) -0.010(2)
O2 0.048(3) 0.034(3) 0.015(2) -0.006(2) -0.002(2) -0.015(3)
O3 0.049(3) 0.030(3) 0.017(2) -0.012(2) 0.005(2) -0.004(3)
O4 0.049(3) 0.026(3) 0.022(3) -0.009(2) 0.006(2) -0.003(2)
C1 0.049(6) 0.091(8) 0.052(6) -0.045(6) -0.003(5) -0.011(6)
C2 0.190(18) 0.133(14) 0.039(7) 0.026(7) -0.051(9) -0.115(14)
C3 0.053(8) 0.34(3) 0.027(6) -0.054(10) -0.001(5) -0.075(12)
C4 0.021(5) 0.154(12) 0.031(5) -0.030(6) -0.011(4) -0.008(6)
C5 0.044(5) 0.080(7) 0.023(4) -0.010(4) -0.005(4) -0.035(5)
C6 0.043(5) 0.035(5) 0.023(4) 0.001(3) -0.011(3) -0.017(4)
C7 0.034(4) 0.032(4) 0.022(4) -0.015(3) -0.006(3) -0.008(3)
C8 0.038(4) 0.026(4) 0.022(4) -0.013(3) -0.012(3) 0.002(3)
C9 0.031(4) 0.032(4) 0.022(4) -0.009(3) -0.017(3) 0.006(3)
C10 0.025(4) 0.037(4) 0.026(4) -0.015(3) -0.011(3) 0.012(3)
C11 0.032(4) 0.034(4) 0.022(4) -0.012(3) -0.013(3) 0.005(4)
C12 0.045(5) 0.023(4) 0.022(4) -0.010(3) -0.009(3) 0.001(4)
C13 0.047(5) 0.034(5) 0.042(5) -0.021(4) -0.013(4) -0.004(4)
C14 0.050(5) 0.027(4) 0.016(3) -0.006(3) 0.001(3) -0.015(4)
C15 0.060(6) 0.030(4) 0.026(4) -0.013(3) -0.002(4) -0.015(4)
C16 0.030(4) 0.034(4) 0.022(4) -0.011(3) 0.005(3) -0.012(4)
C17 0.033(4) 0.027(4) 0.025(4) -0.014(3) 0.006(3) -0.007(3)
C18 0.028(4) 0.036(5) 0.031(4) -0.012(4) 0.005(3) -0.009(4)
C19 0.037(5) 0.040(5) 0.028(4) -0.018(3) -0.002(3) 0.004(4)
C20 0.036(5) 0.031(5) 0.046(5) -0.006(4) -0.015(4) 0.000(4)
C21 0.063(6) 0.038(5) 0.036(5) -0.010(4) -0.016(4) -0.004(5)
C22 0.068(7) 0.024(5) 0.071(6) -0.017(4) -0.039(5) 0.007(5)
C23 0.038(6) 0.036(5) 0.097(8) -0.025(6) -0.014(5) 0.006(5)
C24 0.038(5) 0.030(4) 0.021(4) -0.011(3) 0.003(3) -0.006(4)
C25 0.045(5) 0.022(4) 0.019(3) -0.009(3) 0.001(3) -0.012(4)
C26 0.050(5) 0.034(5) 0.028(4) -0.019(3) -0.002(4) -0.009(4)
C27 0.045(5) 0.029(4) 0.021(4) -0.008(3) -0.005(3) 0.001(4)
C28 0.055(6) 0.042(5) 0.021(4) -0.015(3) -0.010(4) 0.002(4)
C29 0.066(6) 0.043(5) 0.029(4) -0.025(4) -0.016(4) 0.013(5)
C30 0.097(8) 0.038(5) 0.025(4) -0.018(4) -0.012(4) -0.013(5)
C31 0.068(6) 0.044(5) 0.031(4) -0.017(4) 0.010(4) -0.020(5)
F53 0.045(3) 0.054(3) 0.053(3) -0.003(3) -0.027(2) -0.020(3)
F54 0.034(2) 0.055(3) 0.032(2) -0.025(2) -0.0114(19) 0.005(2)
F55 0.019(2) 0.071(3) 0.046(3) -0.027(2) -0.014(2) 0.008(2)
F56 0.022(2) 0.082(4) 0.030(2) -0.028(2) -0.0085(18) 0.011(2)
F57 0.048(3) 0.032(3) 0.053(3) -0.023(2) -0.029(2) 0.016(2)
F58 0.036(2) 0.032(2) 0.045(2) -0.0238(19) -0.0218(19) 0.0067(19)
F59 0.029(2) 0.053(3) 0.025(2) -0.0151(19) -0.0071(18) -0.002(2)
F60 0.026(2) 0.042(3) 0.026(2) -0.0123(19) -0.0080(17) -0.0024(19)
F61 0.030(2) 0.034(3) 0.044(2) -0.024(2) -0.0172(19) 0.0071(19)
F62 0.026(2) 0.030(2) 0.026(2) -0.0038(17) -0.0110(17) -0.0013(18)
F63 0.025(2) 0.033(2) 0.030(2) -0.0196(18) -0.0099(17) 0.0067(18)
F64 0.025(2) 0.026(2) 0.026(2) -0.0054(17) -0.0081(17) -0.0032(18)
F65 0.023(2) 0.029(2) 0.026(2) -0.0135(17) -0.0105(16) 0.0055(17)
F66 0.025(2) 0.035(2) 0.039(2) -0.0244(19) -0.0065(18) -0.0001(18)
F67 0.038(2) 0.023(2) 0.035(2) -0.0026(18) -0.0205(19) -0.0013(19)
F68 0.027(2) 0.036(2) 0.025(2) -0.0144(18) -0.0058(17) -0.0049(18)
F69 0.030(2) 0.026(2) 0.032(2) -0.0122(18) -0.0177(18) 0.0033(18)
F70 0.034(2) 0.021(2) 0.041(2) -0.0113(18) -0.020(2) 0.0061(19)
F71 0.029(2) 0.041(3) 0.024(2) -0.0153(18) -0.0056(17) -0.0031(19)
F72 0.026(2) 0.032(3) 0.061(3) -0.028(2) -0.019(2) 0.008(2)
F73 0.034(2) 0.049(3) 0.026(2) -0.016(2) 0.0017(18) -0.011(2)
F74 0.042(3) 0.033(3) 0.050(3) -0.024(2) -0.016(2) 0.005(2)
F75 0.051(3) 0.050(3) 0.032(2) -0.017(2) -0.018(2) -0.004(2)
F76 0.064(4) 0.069(4) 0.057(4) -0.017(3) 0.001(3) -0.040(3)
F77 0.046(3) 0.074(4) 0.089(4) -0.061(3) -0.021(3) -0.006(3)
F78 0.028(3) 0.068(4) 0.109(4) -0.062(3) -0.019(3) 0.004(3)
F79 0.034(2) 0.022(2) 0.029(2) -0.0049(17) -0.0152(18) 0.0003(18)
F80 0.021(2) 0.031(2) 0.027(2) -0.0147(17) -0.0079(17) 0.0063(17)
F81 0.036(2) 0.025(2) 0.023(2) -0.0010(16) -0.0143(17) -0.0005(18)
F82 0.020(2) 0.023(2) 0.034(2) -0.0130(17) -0.0077(17) 0.0076(17)
F83 0.026(2) 0.031(2) 0.052(3) -0.025(2) -0.014(2) 0.0085(19)
F84 0.042(3) 0.033(2) 0.027(2) -0.0081(18) -0.0120(19) -0.006(2)
F85 0.036(2) 0.048(3) 0.034(2) -0.019(2) -0.0064(19) -0.010(2)
F86 0.034(2) 0.023(2) 0.053(3) -0.0177(19) -0.023(2) 0.009(2)
F87 0.054(3) 0.026(3) 0.072(3) -0.023(2) -0.025(3) 0.010(2)
F88 0.039(3) 0.045(3) 0.037(2) -0.020(2) 0.007(2) -0.009(2)
F89 0.072(4) 0.078(4) 0.068(4) -0.052(3) -0.012(3) -0.015(3)
F90 0.055(3) 0.062(4) 0.076(4) -0.035(3) -0.011(3) -0.022(3)
F91 0.066(4) 0.066(4) 0.078(4) -0.024(3) -0.044(3) -0.012(3)
F92 0.023(2) 0.034(2) 0.022(2) -0.0034(17) -0.0047(16) -0.0002(18)
F93 0.040(2) 0.020(2) 0.039(2) -0.0094(18) -0.0260(19) 0.0083(19)
F94 0.037(2) 0.022(2) 0.033(2) -0.0115(17) -0.0173(18) 0.0085(18)
F95 0.029(2) 0.036(2) 0.026(2) -0.0067(18) -0.0131(18) 0.0020(19)
F96 0.032(2) 0.034(2) 0.029(2) -0.0037(19) -0.0130(19) -0.002(2)
F97 0.035(2) 0.033(2) 0.038(2) -0.0203(19) -0.0192(19) 0.0078(19)
F98 0.046(3) 0.044(3) 0.046(3) -0.032(2) -0.026(2) 0.022(2)
F99 0.040(3) 0.027(2) 0.045(3) -0.004(2) -0.023(2) 0.000(2)
F100 0.038(3) 0.035(3) 0.046(3) -0.014(2) -0.026(2) 0.015(2)
F101 0.037(3) 0.042(3) 0.026(2) -0.0130(19) -0.0152(18) 0.004(2)
F102 0.039(3) 0.023(2) 0.050(3) -0.0151(19) -0.015(2) 0.003(2)
F103 0.033(3) 0.052(3) 0.058(3) -0.014(2) -0.028(2) 0.000(2)
F104 0.036(3) 0.045(3) 0.036(3) -0.014(2) 0.000(2) 0.002(2)
O5 0.023(3) 0.024(3) 0.022(2) -0.0044(19) -0.009(2) 0.001(2)
O6 0.025(3) 0.023(3) 0.018(2) -0.0105(19) -0.0079(19) 0.003(2)
O7 0.031(3) 0.024(3) 0.016(2) -0.0077(19) -0.0056(19) -0.001(2)
O8 0.031(3) 0.024(3) 0.025(2) -0.016(2) -0.010(2) 0.008(2)
C32 0.026(4) 0.043(5) 0.034(4) -0.017(4) -0.012(3) 0.002(4)
C33 0.025(4) 0.037(5) 0.030(4) -0.016(3) -0.008(3) 0.004(3)
C34 0.029(4) 0.025(4) 0.028(4) -0.017(3) -0.007(3) 0.005(3)
C35 0.016(3) 0.019(4) 0.023(3) -0.008(3) -0.005(3) 0.000(3)
C36 0.023(4) 0.025(4) 0.023(3) -0.010(3) -0.004(3) -0.002(3)
C37 0.027(4) 0.018(4) 0.023(3) -0.008(3) -0.007(3) 0.001(3)
C38 0.027(4) 0.028(4) 0.013(3) -0.004(3) -0.008(3) -0.005(3)
C39 0.019(4) 0.015(3) 0.028(4) -0.009(3) -0.007(3) 0.006(3)
C40 0.022(4) 0.029(4) 0.019(3) -0.006(3) -0.010(3) -0.003(3)
C41 0.018(4) 0.032(4) 0.020(3) -0.012(3) -0.007(3) 0.001(3)
C42 0.028(4) 0.029(4) 0.022(4) -0.009(3) -0.003(3) -0.002(3)
C43 0.047(5) 0.029(4) 0.037(4) -0.017(4) -0.017(4) -0.002(4)
C44 0.033(5) 0.056(6) 0.059(6) -0.041(5) -0.006(4) -0.008(5)
C45 0.020(4) 0.017(3) 0.019(3) -0.003(3) -0.005(3) 0.001(3)
C46 0.019(4) 0.022(4) 0.014(3) -0.005(3) -0.003(3) 0.001(3)
C47 0.016(3) 0.031(4) 0.014(3) -0.010(3) -0.005(3) 0.006(3)
C48 0.026(4) 0.021(4) 0.023(3) -0.008(3) -0.008(3) 0.002(3)
C49 0.030(4) 0.017(4) 0.028(4) -0.006(3) -0.014(3) 0.006(3)
C50 0.027(4) 0.029(4) 0.023(4) -0.012(3) -0.005(3) 0.004(3)
C51 0.034(4) 0.022(4) 0.020(4) -0.007(3) -0.006(3) -0.001(3)
C52 0.030(4) 0.027(4) 0.021(4) -0.012(3) -0.010(3) 0.007(3)
C53 0.027(4) 0.028(4) 0.039(4) -0.013(3) -0.004(3) -0.005(4)
C54 0.040(5) 0.037(5) 0.053(5) -0.018(4) -0.009(4) -0.009(4)
C55 0.031(4) 0.020(4) 0.023(4) -0.005(3) -0.012(3) 0.000(3)
C56 0.027(4) 0.022(4) 0.024(4) -0.008(3) -0.009(3) 0.004(3)
C57 0.028(4) 0.029(4) 0.022(4) -0.012(3) -0.012(3) 0.007(3)
C58 0.036(4) 0.024(4) 0.027(4) -0.009(3) -0.015(3) 0.002(3)
C59 0.030(4) 0.038(5) 0.030(4) -0.017(3) -0.019(3) 0.015(4)
C60 0.023(4) 0.049(5) 0.036(4) -0.013(4) -0.012(4) 0.006(4)
C61 0.036(5) 0.035(4) 0.026(4) -0.009(3) -0.010(3) 0.007(4)
C62 0.035(4) 0.032(4) 0.016(3) -0.006(3) -0.007(3) 0.004(3)

loop_
_atom_type_symbol
_atom_type_description
_atom_type_scat_dispersion_real
_atom_type_scat_dispersion_imag
_atom_type_scat_source
C C 0.0033 0.0016 'International Tables Vol C Tables 4.2.6.8 and 6.1.1.4'
H H 0.0000 0.0000 'International Tables Vol C Tables 4.2.6.8 and 6.1.1.4'
F F 0.0171 0.0103 'International Tables Vol C Tables 4.2.6.8 and 6.1.1.4'
O O 0.0106 0.0060 'International Tables Vol C Tables 4.2.6.8 and 6.1.1.4'

loop_
_geom_angle_atom_site_label_1
_geom_angle_atom_site_label_2
_geom_angle_atom_site_label_3
_geom_angle
C7 O1 H1 110.1
C7 O1 H1X 132.1
H1 O1 H1X 70.5
C14 O2 C15 105.7(5)
C16 O3 C15 109.9(5)
C17 O4 H4X 162.9
C17 O4 H4 109.8
H4X O4 H4 73.5
F1 C1 F2 108.4(8)
F1 C1 F3 108.2(10)
F2 C1 F3 110.7(7)
F1 C1 C2 112.2(10)
F2 C1 C2 107.1(11)
F3 C1 C2 110.2(8)
C3 C2 F4 115.8(11)
C3 C2 F5 95.2(16)
F4 C2 F5 103.0(12)
C3 C2 C1 126.5(14)
F4 C2 C1 103.6(11)
F5 C2 C1 110.2(10)
C2 C3 F6 113.4(13)
C2 C3 C4 127.7(14)
F6 C3 C4 109.4(9)
C2 C3 F7 91.8(13)
F6 C3 F7 107.0(13)
C4 C3 F7 103.1(12)
F8 C4 F9 110.2(10)
F8 C4 C5 108.0(8)
F9 C4 C5 110.5(7)
F8 C4 C3 106.0(7)
F9 C4 C3 104.5(11)
C5 C4 C3 117.4(12)
F10 C5 F11 107.4(8)
F10 C5 C4 109.1(8)
F11 C5 C4 108.6(7)
F10 C5 C6 109.7(7)
F11 C5 C6 108.4(6)
C4 C5 C6 113.4(8)
F13 C6 F12 107.7(6)
F13 C6 C5 107.1(6)
F12 C6 C5 104.1(6)
F13 C6 C7 112.2(6)
F12 C6 C7 107.2(5)
C5 C6 C7 117.8(7)
O1 C7 C14 107.5(5)
O1 C7 C6 105.5(6)
C14 C7 C6 111.2(6)
O1 C7 C8 106.5(5)
C14 C7 C8 114.8(6)
C6 C7 C8 110.7(6)
F15 C8 F14 105.0(5)
F15 C8 C9 105.7(6)
F14 C8 C9 107.1(5)
F15 C8 C7 105.3(5)
F14 C8 C7 106.5(6)
C9 C8 C7 125.6(5)
F17 C9 F16 107.7(5)
F17 C9 C8 113.1(6)
F16 C9 C8 108.5(6)
F17 C9 C10 107.1(6)
F16 C9 C10 106.7(5)
C8 C9 C10 113.3(5)
F19 C10 F18 108.5(5)
F19 C10 C11 108.8(6)
F18 C10 C11 108.3(6)
F19 C10 C9 107.4(6)
F18 C10 C9 108.7(6)
C11 C10 C9 115.0(5)
F21 C11 F20 108.4(5)
F21 C11 C10 108.3(6)
F20 C11 C10 109.2(6)
F21 C11 C12 108.0(6)
F20 C11 C12 108.5(5)
C10 C11 C12 114.3(6)
F22 C12 F23 107.5(6)
F22 C12 C13 108.1(6)
F23 C12 C13 107.0(6)
F22 C12 C11 109.3(5)
F23 C12 C11 107.6(6)
C13 C12 C11 116.9(6)
F25 C13 F24 108.7(6)
F25 C13 F26 108.5(6)
F24 C13 F26 107.4(6)
F25 C13 C12 110.7(6)
F24 C13 C12 110.8(6)
F26 C13 C12 110.7(6)
O2 C14 C7 109.1(6)
O2 C14 C16 101.0(6)
C7 C14 C16 119.8(6)
O2 C14 H14 108.8
C7 C14 H14 108.8
C16 C14 H14 108.8
O3 C15 O2 104.7(5)
O3 C15 C30 110.3(6)
O2 C15 C30 110.2(7)
O3 C15 C31 110.0(8)
O2 C15 C31 107.9(6)
C30 C15 C31 113.3(7)
O3 C16 C17 110.0(6)
O3 C16 C14 101.5(6)
C17 C16 C14 121.2(6)
O3 C16 H16 107.8
C17 C16 H16 107.8
C14 C16 H16 107.8
O4 C17 C16 108.0(5)
O4 C17 C24 105.8(6)
C16 C17 C24 110.2(6)
O4 C17 C18 107.2(5)
C16 C17 C18 113.7(6)
C24 C17 C18 111.5(6)
F27 C18 F28 106.3(6)
F27 C18 C19 105.9(6)
F28 C18 C19 104.3(6)
F27 C18 C17 111.1(5)
F28 C18 C17 104.4(6)
C19 C18 C17 123.5(7)
F29 C19 F30 109.3(7)
F29 C19 C18 108.6(6)
F30 C19 C18 110.5(6)
F29 C19 C20 108.8(6)
F30 C19 C20 105.1(6)
C18 C19 C20 114.4(7)
F32 C20 F31 104.6(6)
F32 C20 C21 110.2(7)
F31 C20 C21 106.2(6)
F32 C20 C19 112.1(7)
F31 C20 C19 106.4(6)
C21 C20 C19 116.4(7)
F34 C21 F33 108.3(6)
F34 C21 C22 111.5(7)
F33 C21 C22 108.3(8)
F34 C21 C20 107.7(7)
F33 C21 C20 105.4(7)
C22 C21 C20 115.3(7)
F36 C22 F35 107.8(8)
F36 C22 C21 106.9(8)
F35 C22 C21 112.6(7)
F36 C22 C23 107.5(7)
F35 C22 C23 105.3(8)
C21 C22 C23 116.4(8)
F38 C23 F37 107.7(10)
F38 C23 F39 109.8(8)
F37 C23 F39 107.5(9)
F38 C23 C22 111.3(8)
F37 C23 C22 112.0(8)
F39 C23 C22 108.4(9)
F41 C24 F40 107.7(6)
F41 C24 C25 104.5(6)
F40 C24 C25 107.3(6)
F41 C24 C17 108.5(6)
F40 C24 C17 109.5(6)
C25 C24 C17 118.7(6)
F43 C25 F42 107.4(5)
F43 C25 C24 108.7(6)
F42 C25 C24 109.2(6)
F43 C25 C26 107.4(6)
F42 C25 C26 107.7(6)
C24 C25 C26 116.0(6)
F44 C26 F45 108.5(6)
F44 C26 C27 109.1(6)
F45 C26 C27 108.3(6)
F44 C26 C25 108.7(6)
F45 C26 C25 108.0(6)
C27 C26 C25 114.1(6)
F47 C27 F46 107.6(6)
F47 C27 C28 108.8(6)
F46 C27 C28 108.0(6)
F47 C27 C26 108.2(6)
F46 C27 C26 108.3(6)
C28 C27 C26 115.7(6)
F49 C28 F48 107.3(6)
F49 C28 C27 110.1(7)
F48 C28 C27 108.8(6)
F49 C28 C29 106.9(6)
F48 C28 C29 106.7(7)
C27 C28 C29 116.6(7)
F51 C29 F50 107.8(7)
F51 C29 F52 107.2(6)
F50 C29 F52 106.4(7)
F51 C29 C28 112.2(7)
F50 C29 C28 112.6(6)
F52 C29 C28 110.3(7)
C15 C30 H30A 109.5
C15 C30 H30B 109.5
H30A C30 H30B 109.5
C15 C30 H30C 109.5
H30A C30 H30C 109.5
H30B C30 H30C 109.5
C15 C31 H31A 109.5
C15 C31 H31B 109.5
H31A C31 H31B 109.5
C15 C31 H31C 109.5
H31A C31 H31C 109.5
H31B C31 H31C 109.5
C38 O5 H5X 138.7
C38 O5 H5 110.0
H5X O5 H5 74.6
C45 O6 C46 106.6(5)
C47 O7 C46 109.1(5)
C48 O8 H8 109.7
C48 O8 H8X 156.4
H8 O8 H8X 68.4
F55 C32 F53 109.7(6)
F55 C32 F54 108.6(6)
F53 C32 F54 108.2(6)
F55 C32 C33 109.2(6)
F53 C32 C33 111.0(6)
F54 C32 C33 110.1(6)
F57 C33 F56 109.2(6)
F57 C33 C32 108.6(6)
F56 C33 C32 107.3(6)
F57 C33 C34 108.1(6)
F56 C33 C34 107.7(6)
C32 C33 C34 115.7(6)
F59 C34 F58 107.8(5)
F59 C34 C35 109.0(6)
F58 C34 C35 108.1(6)
F59 C34 C33 108.5(6)
F58 C34 C33 107.9(5)
C35 C34 C33 115.3(5)
F61 C35 F60 108.9(5)
F61 C35 C34 108.6(5)
F60 C35 C34 107.7(5)
F61 C35 C36 109.5(5)
F60 C35 C36 108.7(5)
C34 C35 C36 113.4(5)
F63 C36 F62 108.1(5)
F63 C36 C35 109.0(5)
F62 C36 C35 107.2(6)
F63 C36 C37 108.0(5)
F62 C36 C37 111.0(5)
C35 C36 C37 113.5(5)
F65 C37 F64 105.0(5)
F65 C37 C36 106.4(5)
F64 C37 C36 104.8(5)
F65 C37 C38 107.0(5)
F64 C37 C38 106.0(5)
C36 C37 C38 126.0(5)
O5 C38 C39 105.9(5)
O5 C38 C45 106.2(5)
C39 C38 C45 111.8(5)
O5 C38 C37 105.5(5)
C39 C38 C37 112.1(6)
C45 C38 C37 114.6(5)
F67 C39 F66 107.7(5)
F67 C39 C38 111.9(5)
F66 C39 C38 107.8(5)
F67 C39 C40 107.0(5)
F66 C39 C40 105.5(5)
C38 C39 C40 116.5(5)
F68 C40 F69 107.7(5)
F68 C40 C39 109.8(5)
F69 C40 C39 109.6(5)
F68 C40 C41 107.7(5)
F69 C40 C41 106.7(5)
C39 C40 C41 115.1(5)
F70 C41 F71 108.3(5)
F70 C41 C42 109.5(6)
F71 C41 C42 107.8(5)
F70 C41 C40 109.1(5)
F71 C41 C40 108.1(5)
C42 C41 C40 113.9(5)
F72 C42 F73 108.1(5)
F72 C42 C41 110.0(6)
F73 C42 C41 108.1(6)
F72 C42 C43 107.6(6)
F73 C42 C43 108.3(6)
C41 C42 C43 114.5(6)
F74 C43 F75 108.9(6)
F74 C43 C44 109.1(6)
F75 C43 C44 106.7(7)
F74 C43 C42 109.3(6)
F75 C43 C42 107.9(6)
C44 C43 C42 114.8(6)
F78 C44 F76 108.5(7)
F78 C44 F77 109.6(8)
F76 C44 F77 108.5(7)
F78 C44 C43 111.5(7)
F76 C44 C43 110.4(7)
F77 C44 C43 108.2(6)
O6 C45 C38 107.9(5)
O6 C45 C47 100.5(5)
C38 C45 C47 120.7(5)
O6 C45 H45 109.0
C38 C45 H45 109.0
C47 C45 H45 109.0
O6 C46 O7 104.4(4)
O6 C46 C62 109.1(5)
O7 C46 C62 108.9(5)
O6 C46 C61 111.0(5)
O7 C46 C61 109.1(5)
C62 C46 C61 113.8(5)
O7 C47 C45 102.8(5)
O7 C47 C48 110.9(5)
C45 C47 C48 120.1(5)
O7 C47 H47 107.5
C45 C47 H47 107.5
C48 C47 H47 107.5
O8 C48 C47 108.4(5)
O8 C48 C49 105.9(5)
C47 C48 C49 111.0(5)
O8 C48 C55 108.9(5)
C47 C48 C55 111.8(5)
C49 C48 C55 110.6(5)
F79 C49 F80 108.2(5)
F79 C49 C48 109.3(5)
F80 C49 C48 109.3(5)
F79 C49 C50 105.6(5)
F80 C49 C50 105.8(5)
C48 C49 C50 118.2(6)
F82 C50 F81 107.5(5)
F82 C50 C51 108.0(5)
F81 C50 C51 108.3(5)
F82 C50 C49 109.6(5)
F81 C50 C49 109.3(5)
C51 C50 C49 114.0(6)
F83 C51 F84 108.4(6)
F83 C51 C50 110.0(6)
F84 C51 C50 108.4(5)
F83 C51 C52 108.6(5)
F84 C51 C52 107.0(6)
C50 C51 C52 114.3(6)
F86 C52 F85 108.8(6)
F86 C52 C51 109.9(5)
F85 C52 C51 107.5(6)
F86 C52 C53 108.7(6)
F85 C52 C53 107.8(5)
C51 C52 C53 114.1(6)
F88 C53 F87 109.1(6)
F88 C53 C54 107.8(6)
F87 C53 C54 108.7(6)
F88 C53 C52 107.0(6)
F87 C53 C52 108.7(6)
C54 C53 C52 115.4(7)
F90 C54 F89 107.5(7)
F90 C54 F91 108.9(7)
F89 C54 F91 107.6(7)
F90 C54 C53 111.3(7)
F89 C54 C53 111.1(7)
F91 C54 C53 110.3(7)
F92 C55 F93 109.1(5)
F92 C55 C56 106.6(5)
F93 C55 C56 104.9(5)
F92 C55 C48 110.8(5)
F93 C55 C48 105.2(5)
C56 C55 C48 119.8(5)
F94 C56 F95 108.7(5)
F94 C56 C57 108.6(5)
F95 C56 C57 107.4(5)
F94 C56 C55 109.3(5)
F95 C56 C55 110.0(5)
C57 C56 C55 112.7(6)
F96 C57 F97 108.7(6)
F96 C57 C58 107.7(5)
F97 C57 C58 108.2(5)
F96 C57 C56 110.1(5)
F97 C57 C56 107.8(5)
C58 C57 C56 114.3(6)
F98 C58 F99 107.6(6)
F98 C58 C59 108.0(6)
F99 C58 C59 106.3(5)
F98 C58 C57 108.6(5)
F99 C58 C57 109.4(6)
C59 C58 C57 116.7(6)
F101 C59 F100 107.5(5)
F101 C59 C58 109.8(6)
F100 C59 C58 106.1(6)
F101 C59 C60 108.0(6)
F100 C59 C60 106.6(6)
C58 C59 C60 118.3(6)
F104 C60 F103 108.4(6)
F104 C60 F102 109.1(6)
F103 C60 F102 107.3(7)
F104 C60 C59 111.5(6)
F103 C60 C59 109.6(6)
F102 C60 C59 110.7(6)
C46 C61 H61A 109.5
C46 C61 H61B 109.5
H61A C61 H61B 109.5
C46 C61 H61C 109.5
H61A C61 H61C 109.5
H61B C61 H61C 109.5
C46 C62 H62A 109.5
C46 C62 H62B 109.5
H62A C62 H62B 109.5
C46 C62 H62C 109.5
H62A C62 H62C 109.5
H62B C62 H62C 109.5

loop_
_geom_bond_atom_site_label_1
_geom_bond_atom_site_label_2
_geom_bond_distance
F1 C1 1.309(11)
F2 C1 1.295(12)
F3 C1 1.332(12)
F4 C2 1.362(13)
F5 C2 1.53(2)
F6 C3 1.331(12)
F7 C3 1.64(2)
F8 C4 1.356(10)
F9 C4 1.351(14)
F10 C5 1.349(11)
F11 C5 1.355(9)
F12 C6 1.363(9)
F13 C6 1.340(8)
F14 C8 1.367(7)
F15 C8 1.365(8)
F16 C9 1.368(8)
F17 C9 1.332(8)
F18 C10 1.357(8)
F19 C10 1.343(8)
F20 C11 1.353(8)
F21 C11 1.346(8)
F22 C12 1.334(8)
F23 C12 1.378(9)
F24 C13 1.329(10)
F25 C13 1.316(9)
F26 C13 1.337(9)
F27 C18 1.357(8)
F28 C18 1.377(9)
F29 C19 1.328(8)
F30 C19 1.369(9)
F31 C20 1.395(9)
F32 C20 1.308(9)
F33 C21 1.379(10)
F34 C21 1.367(10)
F35 C22 1.368(10)
F36 C22 1.361(10)
F37 C23 1.313(11)
F38 C23 1.285(12)
F39 C23 1.364(13)
F40 C24 1.357(7)
F41 C24 1.357(8)
F42 C25 1.364(7)
F43 C25 1.361(8)
F44 C26 1.341(8)
F45 C26 1.356(8)
F46 C27 1.359(8)
F47 C27 1.349(8)
F48 C28 1.364(9)
F49 C28 1.338(8)
F50 C29 1.333(8)
F51 C29 1.322(10)
F52 C29 1.345(9)
O1 C7 1.412(8)
O1 H1 0.8221
O1 H1X 0.8266
O2 C14 1.401(8)
O2 C15 1.450(9)
O3 C16 1.418(8)
O3 C15 1.431(10)
O4 C17 1.409(8)
O4 H4X 0.8242
O4 H4 0.8400
C1 C2 1.574(17)
C2 C3 1.241(19)
C3 C4 1.557(14)
C4 C5 1.552(15)
C5 C6 1.558(11)
C6 C7 1.572(11)
C7 C14 1.546(9)
C7 C8 1.590(9)
C8 C9 1.550(10)
C9 C10 1.573(10)
C10 C11 1.542(10)
C11 C12 1.547(10)
C12 C13 1.517(12)
C14 C16 1.560(11)
C14 H14 1.0000
C15 C30 1.507(12)
C15 C31 1.512(11)
C16 C17 1.552(10)
C16 H16 1.0000
C17 C24 1.562(11)
C17 C18 1.580(11)
C18 C19 1.533(11)
C19 C20 1.585(12)
C20 C21 1.521(11)
C21 C22 1.518(12)
C22 C23 1.532(13)
C24 C25 1.551(11)
C25 C26 1.557(12)
C26 C27 1.549(11)
C27 C28 1.501(12)
C28 C29 1.525(13)
C30 H30A 0.9800
C30 H30B 0.9800
C30 H30C 0.9800
C31 H31A 0.9800
C31 H31B 0.9800
C31 H31C 0.9800
F53 C32 1.320(9)
F54 C32 1.332(8)
F55 C32 1.310(9)
F56 C33 1.349(8)
F57 C33 1.332(9)
F58 C34 1.365(8)
F59 C34 1.350(8)
F60 C35 1.349(7)
F61 C35 1.330(7)
F62 C36 1.350(8)
F63 C36 1.349(7)
F64 C37 1.372(8)
F65 C37 1.364(7)
F66 C39 1.361(7)
F67 C39 1.349(8)
F68 C40 1.349(7)
F69 C40 1.363(8)
F70 C41 1.327(8)
F71 C41 1.363(7)
F72 C42 1.341(8)
F73 C42 1.345(8)
F74 C43 1.322(9)
F75 C43 1.353(9)
F76 C44 1.325(11)
F77 C44 1.331(9)
F78 C44 1.304(10)
F79 C49 1.328(8)
F80 C49 1.360(7)
F81 C50 1.366(8)
F82 C50 1.360(7)
F83 C51 1.340(8)
F84 C51 1.362(8)
F85 C52 1.348(7)
F86 C52 1.327(8)
F87 C53 1.325(9)
F88 C53 1.320(8)
F89 C54 1.334(9)
F90 C54 1.299(9)
F91 C54 1.354(11)
F92 C55 1.337(8)
F93 C55 1.348(8)
F94 C56 1.345(8)
F95 C56 1.344(8)
F96 C57 1.342(8)
F97 C57 1.342(7)
F98 C58 1.342(8)
F99 C58 1.350(8)
F100 C59 1.359(8)
F101 C59 1.339(8)
F102 C60 1.329(9)
F103 C60 1.328(9)
F104 C60 1.316(8)
O5 C38 1.415(8)
O5 H5X 0.8339
O5 H5 0.8269
O6 C45 1.421(7)
O6 C46 1.432(7)
O7 C47 1.415(7)
O7 C46 1.461(8)
O8 C48 1.391(8)
O8 H8 0.8400
O8 H8X 0.8265
C32 C33 1.535(10)
C33 C34 1.553(10)
C34 C35 1.548(9)
C35 C36 1.556(10)
C36 C37 1.558(9)
C37 C38 1.592(10)
C38 C39 1.548(9)
C38 C45 1.550(9)
C39 C40 1.554(10)
C40 C41 1.553(9)
C41 C42 1.550(10)
C42 C43 1.554(10)
C43 C44 1.549(11)
C45 C47 1.548(9)
C45 H45 1.0000
C46 C62 1.497(9)
C46 C61 1.519(10)
C47 C48 1.558(9)
C47 H47 1.0000
C48 C49 1.565(10)
C48 C55 1.602(10)
C49 C50 1.559(10)
C50 C51 1.539(10)
C51 C52 1.561(10)
C52 C53 1.583(10)
C53 C54 1.509(11)
C55 C56 1.568(10)
C56 C57 1.557(10)
C57 C58 1.547(10)
C58 C59 1.547(10)
C59 C60 1.535(11)
C61 H61A 0.9800
C61 H61B 0.9800
C61 H61C 0.9800
C62 H62A 0.9800
C62 H62B 0.9800
C62 H62C 0.9800

loop_
_geom_torsion_atom_site_label_1
_geom_torsion_atom_site_label_2
_geom_torsion_atom_site_label_3
_geom_torsion_atom_site_label_4
_geom_torsion
F1 C1 C2 C3 94(2)
F2 C1 C2 C3 -146.9(19)
F3 C1 C2 C3 -26(2)
F1 C1 C2 F4 -43.0(16)
F2 C1 C2 F4 75.8(14)
F3 C1 C2 F4 -163.7(11)
F1 C1 C2 F5 -152.7(9)
F2 C1 C2 F5 -33.8(11)
F3 C1 C2 F5 86.7(11)
F4 C2 C3 F6 -171.2(15)
F5 C2 C3 F6 -64.1(16)
C1 C2 C3 F6 56(3)
F4 C2 C3 C4 -29(3)
F5 C2 C3 C4 78.3(19)
C1 C2 C3 C4 -161.8(14)
F4 C2 C3 F7 79.3(18)
F5 C2 C3 F7 -173.5(6)
C1 C2 C3 F7 -53.6(18)
C2 C3 C4 F8 46(3)
F6 C3 C4 F8 -170.1(14)
F7 C3 C4 F8 -56.5(14)
C2 C3 C4 F9 163(2)
F6 C3 C4 F9 -53.6(17)
F7 C3 C4 F9 60.0(10)
C2 C3 C4 C5 -74(2)
F6 C3 C4 C5 69.3(19)
F7 C3 C4 C5 -177.1(8)
F8 C4 C5 F10 -46.2(10)
F9 C4 C5 F10 -166.9(7)
C3 C4 C5 F10 73.4(11)
F8 C4 C5 F11 -163.0(8)
F9 C4 C5 F11 76.3(9)
C3 C4 C5 F11 -43.4(13)
F8 C4 C5 C6 76.3(10)
F9 C4 C5 C6 -44.3(9)
C3 C4 C5 C6 -164.1(9)
F10 C5 C6 F13 -165.7(7)
F11 C5 C6 F13 -48.7(10)
C4 C5 C6 F13 72.1(8)
F10 C5 C6 F12 80.4(9)
F11 C5 C6 F12 -162.6(7)
C4 C5 C6 F12 -41.9(8)
F10 C5 C6 C7 -38.1(9)
F11 C5 C6 C7 78.9(9)
C4 C5 C6 C7 -160.4(7)
F13 C6 C7 O1 -163.8(5)
F12 C6 C7 O1 -45.7(7)
C5 C6 C7 O1 71.1(7)
F13 C6 C7 C14 80.0(7)
F12 C6 C7 C14 -162.0(5)
C5 C6 C7 C14 -45.1(8)
F13 C6 C7 C8 -49.0(8)
F12 C6 C7 C8 69.1(7)
C5 C6 C7 C8 -174.0(6)
O1 C7 C8 F15 -45.1(7)
C14 C7 C8 F15 73.7(7)
C6 C7 C8 F15 -159.3(5)
O1 C7 C8 F14 66.1(7)
C14 C7 C8 F14 -175.1(6)
C6 C7 C8 F14 -48.1(7)
O1 C7 C8 C9 -167.8(6)
C14 C7 C8 C9 -49.0(9)
C6 C7 C8 C9 78.0(8)
F15 C8 C9 F17 -162.7(5)
F14 C8 C9 F17 85.7(6)
C7 C8 C9 F17 -40.2(9)
F15 C8 C9 F16 -43.2(6)
F14 C8 C9 F16 -154.8(5)
C7 C8 C9 F16 79.3(8)
F15 C8 C9 C10 75.1(7)
F14 C8 C9 C10 -36.5(8)
C7 C8 C9 C10 -162.3(6)
F17 C9 C10 F19 -48.5(7)
F16 C9 C10 F19 -163.7(5)
C8 C9 C10 F19 76.9(7)
F17 C9 C10 F18 -165.7(5)
F16 C9 C10 F18 79.2(6)
C8 C9 C10 F18 -40.2(8)
F17 C9 C10 C11 72.7(7)
F16 C9 C10 C11 -42.5(8)
C8 C9 C10 C11 -161.9(6)
F19 C10 C11 F21 -161.9(5)
F18 C10 C11 F21 -44.2(7)
C9 C10 C11 F21 77.6(7)
F19 C10 C11 F20 80.2(7)
F18 C10 C11 F20 -162.0(5)
C9 C10 C11 F20 -40.2(8)
F19 C10 C11 C12 -41.5(8)
F18 C10 C11 C12 76.2(7)
C9 C10 C11 C12 -162.0(6)
F21 C11 C12 F22 79.9(7)
F20 C11 C12 F22 -162.8(6)
C10 C11 C12 F22 -40.7(8)
F21 C11 C12 F23 -163.7(5)
F20 C11 C12 F23 -46.4(7)
C10 C11 C12 F23 75.7(7)
F21 C11 C12 C13 -43.3(8)
F20 C11 C12 C13 74.0(8)
C10 C11 C12 C13 -163.9(6)
F22 C12 C13 F25 65.5(8)
F23 C12 C13 F25 -50.0(8)
C11 C12 C13 F25 -170.7(6)
F22 C12 C13 F24 -55.1(8)
F23 C12 C13 F24 -170.6(5)
C11 C12 C13 F24 68.7(8)
F22 C12 C13 F26 -174.1(6)
F23 C12 C13 F26 70.3(7)
C11 C12 C13 F26 -50.4(9)
C15 O2 C14 C7 -168.2(6)
C15 O2 C14 C16 -41.1(7)
O1 C7 C14 O2 -178.5(6)
C6 C7 C14 O2 -63.5(8)
C8 C7 C14 O2 63.2(8)
O1 C7 C14 C16 66.0(8)
C6 C7 C14 C16 -179.0(6)
C8 C7 C14 C16 -52.2(8)
C16 O3 C15 O2 -5.4(8)
C16 O3 C15 C30 113.1(7)
C16 O3 C15 C31 -121.2(6)
C14 O2 C15 O3 30.7(7)
C14 O2 C15 C30 -88.0(7)
C14 O2 C15 C31 147.9(7)
C15 O3 C16 C17 -148.3(6)
C15 O3 C16 C14 -18.7(7)
O2 C14 C16 O3 36.6(6)
C7 C14 C16 O3 156.3(6)
O2 C14 C16 C17 158.7(6)
C7 C14 C16 C17 -81.6(8)
O3 C16 C17 O4 -179.7(6)
C14 C16 C17 O4 62.3(9)
O3 C16 C17 C24 -64.6(8)
C14 C16 C17 C24 177.5(6)
O3 C16 C17 C18 61.5(8)
C14 C16 C17 C18 -56.5(8)
O4 C17 C18 F27 -168.8(6)
C16 C17 C18 F27 -49.6(9)
C24 C17 C18 F27 75.8(8)
O4 C17 C18 F28 -54.7(7)
C16 C17 C18 F28 64.5(7)
C24 C17 C18 F28 -170.1(5)
O4 C17 C18 C19 63.7(9)
C16 C17 C18 C19 -177.0(6)
C24 C17 C18 C19 -51.7(8)
F27 C18 C19 F29 168.6(6)
F28 C18 C19 F29 56.7(8)
C17 C18 C19 F29 -61.8(10)
F27 C18 C19 F30 -71.5(8)
F28 C18 C19 F30 176.5(5)
C17 C18 C19 F30 58.1(9)
F27 C18 C19 C20 46.9(9)
F28 C18 C19 C20 -65.1(7)
C17 C18 C19 C20 176.5(6)
F29 C19 C20 F32 -95.1(8)
F30 C19 C20 F32 147.9(6)
C18 C19 C20 F32 26.5(9)
F29 C19 C20 F31 151.1(6)
F30 C19 C20 F31 34.1(8)
C18 C19 C20 F31 -87.3(7)
F29 C19 C20 C21 33.0(10)
F30 C19 C20 C21 -84.0(8)
C18 C19 C20 C21 154.6(7)
F32 C20 C21 F34 170.9(7)
F31 C20 C21 F34 -76.3(8)
C19 C20 C21 F34 41.8(9)
F32 C20 C21 F33 55.4(8)
F31 C20 C21 F33 168.2(6)
C19 C20 C21 F33 -73.6(9)
F32 C20 C21 C22 -64.0(10)
F31 C20 C21 C22 48.8(10)
C19 C20 C21 C22 167.0(8)
F34 C21 C22 F36 38.8(10)
F33 C21 C22 F36 157.9(6)
C20 C21 C22 F36 -84.3(9)
F34 C21 C22 F35 157.0(7)
F33 C21 C22 F35 -83.9(9)
C20 C21 C22 F35 33.9(11)
F34 C21 C22 C23 -81.2(10)
F33 C21 C22 C23 37.9(10)
C20 C21 C22 C23 155.6(8)
F36 C22 C23 F38 50.8(11)
F35 C22 C23 F38 -63.9(10)
C21 C22 C23 F38 170.5(8)
F36 C22 C23 F37 171.4(9)
F35 C22 C23 F37 56.7(11)
C21 C22 C23 F37 -68.9(12)
F36 C22 C23 F39 -70.1(9)
F35 C22 C23 F39 175.2(7)
C21 C22 C23 F39 49.6(10)
O4 C17 C24 F41 -43.9(7)
C16 C17 C24 F41 -160.4(5)
C18 C17 C24 F41 72.3(7)
O4 C17 C24 F40 -161.3(5)
C16 C17 C24 F40 82.2(7)
C18 C17 C24 F40 -45.0(7)
O4 C17 C24 C25 75.1(7)
C16 C17 C24 C25 -41.5(7)
C18 C17 C24 C25 -168.7(5)
F41 C24 C25 F43 -165.6(6)
F40 C24 C25 F43 -51.4(7)
C17 C24 C25 F43 73.3(7)
F41 C24 C25 F42 77.4(7)
F40 C24 C25 F42 -168.4(6)
C17 C24 C25 F42 -43.6(8)
F41 C24 C25 C26 -44.5(7)
F40 C24 C25 C26 69.7(7)
C17 C24 C25 C26 -165.5(5)
F43 C25 C26 F44 81.5(7)
F42 C25 C26 F44 -163.0(5)
C24 C25 C26 F44 -40.3(8)
F43 C25 C26 F45 -160.9(5)
F42 C25 C26 F45 -45.5(7)
C24 C25 C26 F45 77.3(7)
F43 C25 C26 C27 -40.5(7)
F42 C25 C26 C27 75.0(7)
C24 C25 C26 C27 -162.3(5)
F44 C26 C27 F47 -46.0(8)
F45 C26 C27 F47 -164.0(6)
C25 C26 C27 F47 75.8(7)
F44 C26 C27 F46 -162.4(6)
F45 C26 C27 F46 79.7(7)
C25 C26 C27 F46 -40.6(8)
F44 C26 C27 C28 76.3(8)
F45 C26 C27 C28 -41.7(8)
C25 C26 C27 C28 -161.9(6)
F47 C27 C28 F49 -166.0(6)
F46 C27 C28 F49 -49.5(8)
C26 C27 C28 F49 72.0(8)
F47 C27 C28 F48 76.6(8)
F46 C27 C28 F48 -166.9(6)
C26 C27 C28 F48 -45.4(8)
F47 C27 C28 C29 -44.0(8)
F46 C27 C28 C29 72.5(8)
C26 C27 C28 C29 -166.0(6)
F49 C28 C29 F51 -48.2(8)
F48 C28 C29 F51 66.4(7)
C27 C28 C29 F51 -171.8(6)
F49 C28 C29 F50 -170.0(7)
F48 C28 C29 F50 -55.4(8)
C27 C28 C29 F50 66.4(9)
F49 C28 C29 F52 71.3(8)
F48 C28 C29 F52 -174.1(6)
C27 C28 C29 F52 -52.3(8)
F55 C32 C33 F57 -46.4(7)
F53 C32 C33 F57 -167.5(6)
F54 C32 C33 F57 72.7(8)
F55 C32 C33 F56 71.5(8)
F53 C32 C33 F56 -49.6(8)
F54 C32 C33 F56 -169.3(6)
F55 C32 C33 C34 -168.2(6)
F53 C32 C33 C34 70.7(8)
F54 C32 C33 C34 -49.0(9)
F57 C33 C34 F59 -46.2(7)
F56 C33 C34 F59 -164.2(6)
C32 C33 C34 F59 75.7(7)
F57 C33 C34 F58 -162.8(5)
F56 C33 C34 F58 79.3(7)
C32 C33 C34 F58 -40.8(8)
F57 C33 C34 C35 76.3(7)
F56 C33 C34 C35 -41.6(8)
C32 C33 C34 C35 -161.7(6)
F59 C34 C35 F61 79.5(6)
F58 C34 C35 F61 -163.6(5)
C33 C34 C35 F61 -42.8(7)
F59 C34 C35 F60 -162.8(5)
F58 C34 C35 F60 -45.8(6)
C33 C34 C35 F60 75.0(7)
F59 C34 C35 C36 -42.5(7)
F58 C34 C35 C36 74.5(7)
C33 C34 C35 C36 -164.7(6)
F61 C35 C36 F63 -159.4(5)
F60 C35 C36 F63 81.7(6)
C34 C35 C36 F63 -38.0(7)
F61 C35 C36 F62 -42.7(7)
F60 C35 C36 F62 -161.6(5)
C34 C35 C36 F62 78.7(6)
F61 C35 C36 C37 80.1(7)
F60 C35 C36 C37 -38.7(7)
C34 C35 C36 C37 -158.4(5)
F63 C36 C37 F65 -158.5(5)
F62 C36 C37 F65 83.3(6)
C35 C36 C37 F65 -37.5(7)
F63 C36 C37 F64 -47.5(6)
F62 C36 C37 F64 -165.8(5)
C35 C36 C37 F64 73.4(6)
F63 C36 C37 C38 75.3(8)
F62 C36 C37 C38 -42.9(8)
C35 C36 C37 C38 -163.7(6)
F65 C37 C38 O5 69.3(6)
F64 C37 C38 O5 -42.4(6)
C36 C37 C38 O5 -164.7(6)
F65 C37 C38 C39 -45.5(6)
F64 C37 C38 C39 -157.2(5)
C36 C37 C38 C39 80.5(7)
F65 C37 C38 C45 -174.2(5)
F64 C37 C38 C45 74.1(6)
C36 C37 C38 C45 -48.3(9)
O5 C38 C39 F67 -166.0(5)
C45 C38 C39 F67 78.8(7)
C37 C38 C39 F67 -51.4(7)
O5 C38 C39 F66 -47.7(7)
C45 C38 C39 F66 -162.9(5)
C37 C38 C39 F66 66.8(6)
O5 C38 C39 C40 70.6(7)
C45 C38 C39 C40 -44.7(7)
C37 C38 C39 C40 -174.9(5)
F67 C39 C40 F68 -45.2(7)
F66 C39 C40 F68 -159.7(5)
C38 C39 C40 F68 80.8(7)
F67 C39 C40 F69 -163.4(5)
F66 C39 C40 F69 82.1(6)
C38 C39 C40 F69 -37.3(7)
F67 C39 C40 C41 76.5(6)
F66 C39 C40 C41 -38.0(7)
C38 C39 C40 C41 -157.5(5)
F68 C40 C41 F70 76.3(6)
F69 C40 C41 F70 -168.3(5)
C39 C40 C41 F70 -46.5(7)
F68 C40 C41 F71 -166.1(5)
F69 C40 C41 F71 -50.7(7)
C39 C40 C41 F71 71.1(7)
F68 C40 C41 C42 -46.3(7)
F69 C40 C41 C42 69.1(7)
C39 C40 C41 C42 -169.1(5)
F70 C41 C42 F72 -157.8(5)
F71 C41 C42 F72 84.6(6)
C40 C41 C42 F72 -35.4(7)
F70 C41 C42 F73 -40.0(7)
F71 C41 C42 F73 -157.6(5)
C40 C41 C42 F73 82.4(7)
F70 C41 C42 C43 80.8(7)
F71 C41 C42 C43 -36.8(8)
C40 C41 C42 C43 -156.8(6)
F72 C42 C43 F74 -168.1(5)
F73 C42 C43 F74 75.3(7)
C41 C42 C43 F74 -45.4(8)
F72 C42 C43 F75 -49.8(7)
F73 C42 C43 F75 -166.5(6)
C41 C42 C43 F75 72.8(8)
F72 C42 C43 C44 69.0(8)
F73 C42 C43 C44 -47.6(9)
C41 C42 C43 C44 -168.3(7)
F74 C43 C44 F78 -178.8(6)
F75 C43 C44 F78 63.7(8)
C42 C43 C44 F78 -55.7(10)
F74 C43 C44 F76 -58.1(8)
F75 C43 C44 F76 -175.5(6)
C42 C43 C44 F76 65.0(9)
F74 C43 C44 F77 60.6(9)
F75 C43 C44 F77 -56.9(9)
C42 C43 C44 F77 -176.3(7)
C46 O6 C45 C38 -167.9(5)
C46 O6 C45 C47 -40.6(6)
O5 C38 C45 O6 178.4(5)
C39 C38 C45 O6 -66.5(7)
C37 C38 C45 O6 62.4(7)
O5 C38 C45 C47 63.9(7)
C39 C38 C45 C47 178.9(6)
C37 C38 C45 C47 -52.1(8)
C45 O6 C46 O7 30.4(6)
C45 O6 C46 C62 146.7(5)
C45 O6 C46 C61 -87.1(6)
C47 O7 C46 O6 -5.9(6)
C47 O7 C46 C62 -122.4(5)
C47 O7 C46 C61 112.8(6)
C46 O7 C47 C45 -18.2(6)
C46 O7 C47 C48 -147.8(5)
O6 C45 C47 O7 35.6(6)
C38 C45 C47 O7 153.8(6)
O6 C45 C47 C48 159.3(5)
C38 C45 C47 C48 -82.4(8)
O7 C47 C48 O8 -175.2(5)
C45 C47 C48 O8 65.0(7)
O7 C47 C48 C49 -59.4(7)
C45 C47 C48 C49 -179.1(5)
O7 C47 C48 C55 64.7(7)
C45 C47 C48 C55 -55.1(7)
O8 C48 C49 F79 -47.9(7)
C47 C48 C49 F79 -165.3(5)
C55 C48 C49 F79 70.0(7)
O8 C48 C49 F80 -166.1(5)
C47 C48 C49 F80 76.4(7)
C55 C48 C49 F80 -48.3(7)
O8 C48 C49 C50 72.8(7)
C47 C48 C49 C50 -44.6(7)
C55 C48 C49 C50 -169.3(5)
F79 C49 C50 F82 81.0(6)
F80 C49 C50 F82 -164.4(5)
C48 C49 C50 F82 -41.6(8)
F79 C49 C50 F81 -161.5(5)
F80 C49 C50 F81 -46.9(7)
C48 C49 C50 F81 76.0(7)
F79 C49 C50 C51 -40.2(7)
F80 C49 C50 C51 74.4(6)
C48 C49 C50 C51 -162.7(5)
F82 C50 C51 F83 -160.6(5)
F81 C50 C51 F83 83.3(7)
C49 C50 C51 F83 -38.6(7)
F82 C50 C51 F84 -42.2(8)
F81 C50 C51 F84 -158.3(5)
C49 C50 C51 F84 79.8(7)
F82 C50 C51 C52 77.0(7)
F81 C50 C51 C52 -39.2(7)
C49 C50 C51 C52 -161.0(5)
F83 C51 C52 F86 -163.5(5)
F84 C51 C52 F86 79.6(7)
C50 C51 C52 F86 -40.3(7)
F83 C51 C52 F85 -45.3(7)
F84 C51 C52 F85 -162.1(5)
C50 C51 C52 F85 77.9(7)
F83 C51 C52 C53 74.2(7)
F84 C51 C52 C53 -42.7(7)
C50 C51 C52 C53 -162.6(5)
F86 C52 C53 F88 -42.9(8)
F85 C52 C53 F88 -160.6(6)
C51 C52 C53 F88 80.1(8)
F86 C52 C53 F87 -160.6(5)
F85 C52 C53 F87 81.6(7)
C51 C52 C53 F87 -37.7(8)
F86 C52 C53 C54 77.1(7)
F85 C52 C53 C54 -40.7(9)
C51 C52 C53 C54 -160.0(6)
F88 C53 C54 F90 -49.2(9)
F87 C53 C54 F90 68.9(8)
C52 C53 C54 F90 -168.8(7)
F88 C53 C54 F89 -169.0(7)
F87 C53 C54 F89 -50.9(9)
C52 C53 C54 F89 71.4(9)
F88 C53 C54 F91 71.8(8)
F87 C53 C54 F91 -170.1(6)
C52 C53 C54 F91 -47.7(9)
O8 C48 C55 F92 -168.8(5)
C47 C48 C55 F92 -49.0(7)
C49 C48 C55 F92 75.2(7)
O8 C48 C55 F93 -51.0(6)
C47 C48 C55 F93 68.8(6)
C49 C48 C55 F93 -167.0(5)
O8 C48 C55 C56 66.5(7)
C47 C48 C55 C56 -173.7(5)
C49 C48 C55 C56 -49.5(7)
F92 C55 C56 F94 -48.5(7)
F93 C55 C56 F94 -164.2(5)
C48 C55 C56 F94 78.1(7)
F92 C55 C56 F95 -167.9(5)
F93 C55 C56 F95 76.5(7)
C48 C55 C56 F95 -41.2(8)
F92 C55 C56 C57 72.3(6)
F93 C55 C56 C57 -43.4(7)
C48 C55 C56 C57 -161.1(5)
F94 C56 C57 F96 82.9(6)
F95 C56 C57 F96 -159.7(5)
C55 C56 C57 F96 -38.4(7)
F94 C56 C57 F97 -158.7(5)
F95 C56 C57 F97 -41.3(7)
C55 C56 C57 F97 80.1(6)
F94 C56 C57 C58 -38.3(7)
F95 C56 C57 C58 79.0(7)
C55 C56 C57 C58 -159.6(5)
F96 C57 C58 F98 -46.4(7)
F97 C57 C58 F98 -163.7(5)
C56 C57 C58 F98 76.2(7)
F96 C57 C58 F99 -163.5(5)
F97 C57 C58 F99 79.2(7)
C56 C57 C58 F99 -40.9(7)
F96 C57 C58 C59 75.9(7)
F97 C57 C58 C59 -41.4(8)
C56 C57 C58 C59 -161.5(6)
F98 C58 C59 F101 -166.6(6)
F99 C58 C59 F101 -51.4(7)
C57 C58 C59 F101 70.8(8)
F98 C58 C59 F100 -50.8(7)
F99 C58 C59 F100 64.5(6)
C57 C58 C59 F100 -173.3(5)
F98 C58 C59 C60 68.8(8)
F99 C58 C59 C60 -176.0(6)
C57 C58 C59 C60 -53.7(8)
F101 C59 C60 F104 -176.9(6)
F100 C59 C60 F104 67.9(7)
C58 C59 C60 F104 -51.4(9)
F101 C59 C60 F103 63.1(7)
F100 C59 C60 F103 -52.2(7)
C58 C59 C60 F103 -171.5(6)
F101 C59 C60 F102 -55.1(8)
F100 C59 C60 F102 -170.4(5)
C58 C59 C60 F102 70.3(8)
